data_7006444
loop_
_publ_author_name
'Bowman, Lyndsey J.'
'Izod, Keith'
'Clegg, William'
'Harrington, Ross W.'
'Smith, J. David'
'Eaborn, C.'

_publ_section_title
;
 Alkali metal complexes of sterically hindered mono- and di-carbanions
 containing Si-O bonds.
;
_journal_issue 3
_journal_name_full 'Dalton transactions (Cambridge, England : 2003)'
_journal_page_first 502
_journal_page_last 508
_journal_paper_doi 10.1039/b510692c
_journal_year 2006
_chemical_formula_moiety 'C12 H30 O6 Li +,C20 H52 O2 Si6 Li -'
_chemical_formula_sum 'C32 H82 Li2 O8 Si6'
_chemical_formula_weight 777.40
_chemical_name_systematic
;
?
;
_space_group_IT_number 41
_symmetry_cell_setting orthorhombic
_symmetry_space_group_name_Hall 'A 2 -2ab'
_symmetry_space_group_name_H-M 'A b a 2'
_atom_sites_solution_hydrogens geom
_atom_sites_solution_primary direct
_atom_sites_solution_secondary difmap
_audit_creation_method SHELXL-97
_cell_angle_alpha 90.00
_cell_angle_beta 90.00
_cell_angle_gamma 90.00
_cell_formula_units_Z 8
_cell_length_a 22.008(3)
_cell_length_b 23.186(2)
_cell_length_c 19.182(3)
_cell_measurement_reflns_used 746
_cell_measurement_temperature 150(2)
_cell_measurement_theta_max 27.48
_cell_measurement_theta_min 2.50
_cell_volume 9788(2)
_computing_cell_refinement EvalCCD
_computing_data_collection 'Nonius COLLECT'
_computing_data_reduction EvalCCD
_computing_molecular_graphics 'Bruker SHELXTL'
_computing_publication_material 'Bruker SHELXTL and local programs'
_computing_structure_refinement 'Bruker SHELXTL'
_computing_structure_solution SIR97
_diffrn_ambient_temperature 150(2)
_diffrn_measured_fraction_theta_full 0.995
_diffrn_measured_fraction_theta_max 0.995
_diffrn_measurement_device_type 'Nonius KappaCCD diffractometer'
_diffrn_measurement_method '\f and \w scans'
_diffrn_radiation_monochromator graphite
_diffrn_radiation_source 'sealed tube'
_diffrn_radiation_type MoK\a
_diffrn_radiation_wavelength 0.71073
_diffrn_reflns_av_R_equivalents 0.0708
_diffrn_reflns_av_sigmaI/netI 0.0776
_diffrn_reflns_limit_h_max 27
_diffrn_reflns_limit_h_min -28
_diffrn_reflns_limit_k_max 30
_diffrn_reflns_limit_k_min -30
_diffrn_reflns_limit_l_max 13
_diffrn_reflns_limit_l_min -24
_diffrn_reflns_number 34805
_diffrn_reflns_theta_full 26.00
_diffrn_reflns_theta_max 27.51
_diffrn_reflns_theta_min 3.91
_diffrn_standards_number 0
_exptl_absorpt_coefficient_mu 0.208
_exptl_absorpt_correction_T_max 0.916
_exptl_absorpt_correction_T_min 0.900
_exptl_absorpt_correction_type multi-scan
_exptl_absorpt_process_details SADABS
_exptl_crystal_colour colourless
_exptl_crystal_density_diffrn 1.055
_exptl_crystal_density_method 'not measured'
_exptl_crystal_description block
_exptl_crystal_F_000 3424
_exptl_crystal_size_max 0.52
_exptl_crystal_size_mid 0.44
_exptl_crystal_size_min 0.43
_refine_diff_density_max 0.515
_refine_diff_density_min -0.480
_refine_diff_density_rms 0.100
_refine_ls_abs_structure_details 'Flack H D (1983), Acta Cryst. A39, 876-881'
_refine_ls_abs_structure_Flack 0.73(14)
_refine_ls_extinction_coef 0.0031(3)
_refine_ls_extinction_expression Fc^*^=kFc[1+0.001xFc^2^\l^3^/sin(2\q)]^-1/4^
_refine_ls_extinction_method SHELXL
_refine_ls_goodness_of_fit_ref 1.058
_refine_ls_hydrogen_treatment constr
_refine_ls_matrix_type full
_refine_ls_number_parameters 458
_refine_ls_number_reflns 9070
_refine_ls_number_restraints 1
_refine_ls_restrained_S_all 1.058
_refine_ls_R_factor_all 0.0970
_refine_ls_R_factor_gt 0.0586
_refine_ls_shift/su_max 0.002
_refine_ls_shift/su_mean 0.000
_refine_ls_structure_factor_coef Fsqd
_refine_ls_weighting_details 'calc w=1/[\s^2^(Fo^2^)+(0.1021P)^2^+0.0000P] where P=(Fo^2^+2Fc^2^)/3'
_refine_ls_weighting_scheme calc
_refine_ls_wR_factor_gt 0.1459
_refine_ls_wR_factor_ref 0.1695
_reflns_number_gt 6398
_reflns_number_total 9070
_reflns_threshold_expression I>2\s(I)
_cod_data_source_file b510692c.txt
_cod_data_source_block ki206_compound7
_cod_database_code 7006444

loop_
_symmetry_equiv_pos_as_xyz
'x, y, z'
'-x, -y, z'
'-x+1/2, y+1/2, z'
'x+1/2, -y+1/2, z'
'x, y+1/2, z+1/2'
'-x, -y+1/2, z+1/2'
'-x+1/2, y+1, z+1/2'
'x+1/2, -y+1, z+1/2'

loop_
_atom_site_label
_atom_site_type_symbol
_atom_site_fract_x
_atom_site_fract_y
_atom_site_fract_z
_atom_site_U_iso_or_equiv
_atom_site_adp_type
_atom_site_occupancy
_atom_site_symmetry_multiplicity
_atom_site_calc_flag
_atom_site_refinement_flags
_atom_site_disorder_assembly
_atom_site_disorder_group
Si1 Si 0.43743(5) 0.57356(5) 0.76380(7) 0.0275(3) Uani 1 1 d . . .
Si2 Si 0.37011(5) 0.56700(5) 0.61939(7) 0.0300(3) Uani 1 1 d . . .
Si3 Si 0.49876(5) 0.61589(4) 0.62715(7) 0.0285(3) Uani 1 1 d . . .
O1 O 0.52715(13) 0.57053(12) 0.56544(16) 0.0328(7) Uani 1 1 d . . .
Li1 Li 0.5000 0.5000 0.6171(5) 0.026(2) Uani 1 2 d S . .
C1 C 0.50164(18) 0.53362(17) 0.8100(2) 0.0302(10) Uani 1 1 d . . .
H1A H 0.5405 0.5452 0.7881 0.036 Uiso 1 1 calc R . .
H1B H 0.5028 0.5468 0.8591 0.036 Uiso 1 1 calc R . .
C2 C 0.4378(2) 0.6492(2) 0.8030(3) 0.0474(13) Uani 1 1 d . . .
H2A H 0.4778 0.6669 0.7958 0.071 Uiso 1 1 calc R . .
H2B H 0.4293 0.6468 0.8531 0.071 Uiso 1 1 calc R . .
H2C H 0.4066 0.6727 0.7803 0.071 Uiso 1 1 calc R . .
C3 C 0.3654(2) 0.5407(2) 0.8019(3) 0.0421(12) Uani 1 1 d . . .
H3A H 0.3299 0.5617 0.7843 0.063 Uiso 1 1 calc R . .
H3B H 0.3667 0.5435 0.8529 0.063 Uiso 1 1 calc R . .
H3C H 0.3626 0.5001 0.7882 0.063 Uiso 1 1 calc R . .
C4 C 0.44104(18) 0.57290(17) 0.6684(2) 0.0256(9) Uani 1 1 d . . .
C5 C 0.3147(2) 0.6283(2) 0.6368(3) 0.0423(12) Uani 1 1 d . . .
H5A H 0.3043 0.6290 0.6864 0.063 Uiso 1 1 calc R . .
H5B H 0.2778 0.6224 0.6091 0.063 Uiso 1 1 calc R . .
H5C H 0.3336 0.6650 0.6237 0.063 Uiso 1 1 calc R . .
C6 C 0.3817(2) 0.5667(2) 0.5214(3) 0.0447(12) Uani 1 1 d . . .
H6A H 0.3957 0.6049 0.5062 0.067 Uiso 1 1 calc R . .
H6B H 0.3433 0.5574 0.4982 0.067 Uiso 1 1 calc R . .
H6C H 0.4123 0.5377 0.5091 0.067 Uiso 1 1 calc R . .
C7 C 0.3261(2) 0.4984(2) 0.6351(3) 0.0427(12) Uani 1 1 d . . .
H7A H 0.3515 0.4652 0.6231 0.064 Uiso 1 1 calc R . .
H7B H 0.2895 0.4983 0.6061 0.064 Uiso 1 1 calc R . .
H7C H 0.3145 0.4962 0.6844 0.064 Uiso 1 1 calc R . .
C8 C 0.4765(2) 0.6845(2) 0.5822(3) 0.0495(14) Uani 1 1 d . . .
H8A H 0.5128 0.7029 0.5625 0.074 Uiso 1 1 calc R . .
H8B H 0.4575 0.7107 0.6159 0.074 Uiso 1 1 calc R . .
H8C H 0.4477 0.6759 0.5447 0.074 Uiso 1 1 calc R . .
C9 C 0.5676(2) 0.6363(2) 0.6818(3) 0.0440(12) Uani 1 1 d . . .
H9A H 0.5833 0.6019 0.7054 0.066 Uiso 1 1 calc R . .
H9B H 0.5558 0.6651 0.7166 0.066 Uiso 1 1 calc R . .
H9C H 0.5993 0.6523 0.6515 0.066 Uiso 1 1 calc R . .
C10 C 0.5618(3) 0.5887(3) 0.5063(4) 0.0694(19) Uani 1 1 d . . .
H10A H 0.5367 0.6136 0.4767 0.104 Uiso 1 1 calc R . .
H10B H 0.5749 0.5549 0.4797 0.104 Uiso 1 1 calc R . .
H10C H 0.5976 0.6102 0.5222 0.104 Uiso 1 1 calc R . .
Si4 Si 0.06259(5) 0.57232(5) 0.56563(7) 0.0321(3) Uani 1 1 d . . .
Si5 Si 0.04467(5) 0.63392(5) 0.70956(8) 0.0350(3) Uani 1 1 d . . .
Si6 Si 0.11792(5) 0.52160(5) 0.70163(7) 0.0299(3) Uani 1 1 d . . .
O2 O 0.07669(12) 0.48666(13) 0.76345(16) 0.0329(7) Uani 1 1 d . . .
Li2 Li 0.0000 0.5000 0.7108(6) 0.031(2) Uani 1 2 d S . .
C11 C 0.0349(2) 0.50516(19) 0.5183(2) 0.0337(10) Uani 1 1 d . . .
H11A H 0.0488 0.5073 0.4693 0.040 Uiso 1 1 calc R . .
H11B H 0.0548 0.4712 0.5397 0.040 Uiso 1 1 calc R . .
C12 C 0.0142(3) 0.6340(2) 0.5288(3) 0.0506(14) Uani 1 1 d . . .
H12A H -0.0283 0.6286 0.5428 0.076 Uiso 1 1 calc R . .
H12B H 0.0169 0.6340 0.4778 0.076 Uiso 1 1 calc R . .
H12C H 0.0291 0.6709 0.5469 0.076 Uiso 1 1 calc R . .
C13 C 0.1412(2) 0.5873(3) 0.5272(3) 0.0517(14) Uani 1 1 d . . .
H13A H 0.1581 0.6223 0.5483 0.077 Uiso 1 1 calc R . .
H13B H 0.1377 0.5926 0.4767 0.077 Uiso 1 1 calc R . .
H13C H 0.1681 0.5546 0.5369 0.077 Uiso 1 1 calc R . .
C14 C 0.06241(18) 0.56794(17) 0.6617(2) 0.0270(10) Uani 1 1 d . . .
C15 C 0.0975(2) 0.69677(19) 0.6856(3) 0.0491(13) Uani 1 1 d . . .
H15A H 0.1399 0.6846 0.6908 0.074 Uiso 1 1 calc R . .
H15B H 0.0895 0.7295 0.7167 0.074 Uiso 1 1 calc R . .
H15C H 0.0901 0.7084 0.6373 0.074 Uiso 1 1 calc R . .
C16 C -0.0357(2) 0.6631(2) 0.6971(3) 0.0505(13) Uani 1 1 d . . .
H16A H -0.0436 0.6688 0.6473 0.076 Uiso 1 1 calc R . .
H16B H -0.0397 0.7001 0.7216 0.076 Uiso 1 1 calc R . .
H16C H -0.0651 0.6356 0.7161 0.076 Uiso 1 1 calc R . .
C17 C 0.0513(2) 0.6249(2) 0.8093(3) 0.0480(13) Uani 1 1 d . . .
H17A H 0.0343 0.5875 0.8230 0.072 Uiso 1 1 calc R . .
H17B H 0.0289 0.6559 0.8325 0.072 Uiso 1 1 calc R . .
H17C H 0.0942 0.6266 0.8229 0.072 Uiso 1 1 calc R . .
C18 C 0.1499(2) 0.4625(2) 0.6447(3) 0.0427(12) Uani 1 1 d . . .
H18A H 0.1738 0.4358 0.6734 0.064 Uiso 1 1 calc R . .
H18B H 0.1761 0.4794 0.6088 0.064 Uiso 1 1 calc R . .
H18C H 0.1165 0.4415 0.6224 0.064 Uiso 1 1 calc R . .
C19 C 0.1855(2) 0.5533(2) 0.7479(3) 0.0429(12) Uani 1 1 d . . .
H19A H 0.1718 0.5738 0.7898 0.064 Uiso 1 1 calc R . .
H19B H 0.2064 0.5804 0.7168 0.064 Uiso 1 1 calc R . .
H19C H 0.2135 0.5223 0.7613 0.064 Uiso 1 1 calc R . .
C20 C 0.1017(2) 0.4571(3) 0.8231(3) 0.0594(16) Uani 1 1 d . . .
H20A H 0.1386 0.4363 0.8092 0.089 Uiso 1 1 calc R . .
H20B H 0.0718 0.4296 0.8413 0.089 Uiso 1 1 calc R . .
H20C H 0.1119 0.4853 0.8594 0.089 Uiso 1 1 calc R . .
Li3 Li 0.2680(3) 0.8019(3) 0.4180(4) 0.0287(15) Uani 1 1 d . . .
O3 O 0.16980(14) 0.80479(14) 0.44381(18) 0.0388(8) Uani 1 1 d . . .
O4 O 0.26811(13) 0.78404(13) 0.52568(16) 0.0355(7) Uani 1 1 d . . .
O5 O 0.27937(13) 0.89312(12) 0.42180(17) 0.0377(7) Uani 1 1 d . . .
O6 O 0.36559(13) 0.81088(13) 0.41730(18) 0.0386(7) Uani 1 1 d . . .
O7 O 0.25765(18) 0.80544(15) 0.30685(17) 0.0497(9) Uani 1 1 d . . .
O8 O 0.26222(16) 0.71393(13) 0.38898(18) 0.0467(9) Uani 1 1 d . . .
C21 C 0.1238(2) 0.7928(2) 0.3945(3) 0.0511(14) Uani 1 1 d . . .
H21A H 0.1251 0.7519 0.3820 0.077 Uiso 1 1 calc R . .
H21B H 0.1303 0.8163 0.3527 0.077 Uiso 1 1 calc R . .
H21C H 0.0840 0.8020 0.4147 0.077 Uiso 1 1 calc R . .
C22 C 0.1634(2) 0.7707(3) 0.5052(3) 0.0512(14) Uani 1 1 d . . .
H22A H 0.1696 0.7294 0.4940 0.061 Uiso 1 1 calc R . .
H22B H 0.1221 0.7754 0.5248 0.061 Uiso 1 1 calc R . .
C23 C 0.2098(2) 0.7901(3) 0.5572(3) 0.0556(15) Uani 1 1 d . . .
H23A H 0.2026 0.8308 0.5702 0.067 Uiso 1 1 calc R . .
H23B H 0.2073 0.7662 0.5999 0.067 Uiso 1 1 calc R . .
C24 C 0.3170(2) 0.7990(2) 0.5736(3) 0.0467(12) Uani 1 1 d . . .
H24A H 0.3143 0.8400 0.5856 0.070 Uiso 1 1 calc R . .
H24B H 0.3563 0.7914 0.5514 0.070 Uiso 1 1 calc R . .
H24C H 0.3134 0.7758 0.6161 0.070 Uiso 1 1 calc R . .
C25 C 0.2386(3) 0.9328(2) 0.4530(3) 0.0562(15) Uani 1 1 d . . .
H25A H 0.2439 0.9321 0.5037 0.084 Uiso 1 1 calc R . .
H25B H 0.1968 0.9221 0.4413 0.084 Uiso 1 1 calc R . .
H25C H 0.2471 0.9717 0.4355 0.084 Uiso 1 1 calc R . .
C26 C 0.3410(2) 0.9092(2) 0.4326(3) 0.0457(13) Uani 1 1 d . . .
H26A H 0.3507 0.9082 0.4829 0.055 Uiso 1 1 calc R . .
H26B H 0.3479 0.9489 0.4153 0.055 Uiso 1 1 calc R . .
C27 C 0.3805(2) 0.8674(2) 0.3937(3) 0.0454(13) Uani 1 1 d . . .
H27A H 0.3731 0.8706 0.3429 0.055 Uiso 1 1 calc R . .
H27B H 0.4239 0.8757 0.4028 0.055 Uiso 1 1 calc R . .
C28 C 0.4078(2) 0.7680(3) 0.3948(3) 0.0582(15) Uani 1 1 d . . .
H28A H 0.4092 0.7674 0.3438 0.087 Uiso 1 1 calc R . .
H28B H 0.3949 0.7302 0.4121 0.087 Uiso 1 1 calc R . .
H28C H 0.4482 0.7771 0.4132 0.087 Uiso 1 1 calc R . .
C29 C 0.2504(3) 0.8543(3) 0.2635(3) 0.0628(16) Uani 1 1 d . . .
H29A H 0.2780 0.8514 0.2236 0.094 Uiso 1 1 calc R . .
H29B H 0.2599 0.8893 0.2901 0.094 Uiso 1 1 calc R . .
H29C H 0.2084 0.8562 0.2469 0.094 Uiso 1 1 calc R . .
C30 C 0.2475(3) 0.7518(2) 0.2751(3) 0.0636(17) Uani 1 1 d . . .
H30A H 0.2714 0.7499 0.2315 0.076 Uiso 1 1 calc R . .
H30B H 0.2040 0.7489 0.2624 0.076 Uiso 1 1 calc R . .
C31 C 0.2633(3) 0.7033(2) 0.3180(3) 0.0621(16) Uani 1 1 d . . .
H31A H 0.2348 0.6714 0.3077 0.074 Uiso 1 1 calc R . .
H31B H 0.3046 0.6902 0.3050 0.074 Uiso 1 1 calc R . .
C32 C 0.2746(3) 0.6641(2) 0.4309(3) 0.0528(14) Uani 1 1 d . . .
H32A H 0.2443 0.6342 0.4210 0.079 Uiso 1 1 calc R . .
H32B H 0.2726 0.6747 0.4803 0.079 Uiso 1 1 calc R . .
H32C H 0.3152 0.6495 0.4200 0.079 Uiso 1 1 calc R . .

loop_
_atom_site_aniso_label
_atom_site_aniso_U_11
_atom_site_aniso_U_22
_atom_site_aniso_U_33
_atom_site_aniso_U_23
_atom_site_aniso_U_13
_atom_site_aniso_U_12
Si1 0.0287(6) 0.0284(6) 0.0255(6) -0.0014(5) 0.0020(5) 0.0036(5)
Si2 0.0253(5) 0.0318(6) 0.0329(7) 0.0003(6) -0.0033(5) 0.0025(5)
Si3 0.0303(5) 0.0222(5) 0.0330(6) 0.0027(5) 0.0027(5) -0.0021(4)
O1 0.0388(16) 0.0296(16) 0.0301(17) 0.0040(13) 0.0127(14) 0.0002(12)
Li1 0.025(4) 0.025(4) 0.027(5) 0.000 0.000 -0.014(4)
C1 0.035(2) 0.027(2) 0.028(2) -0.0012(19) -0.0058(19) -0.0034(18)
C2 0.064(3) 0.037(3) 0.042(3) -0.009(2) 0.001(3) 0.017(2)
C3 0.030(2) 0.058(3) 0.038(3) 0.011(2) 0.008(2) 0.008(2)
C4 0.025(2) 0.025(2) 0.027(2) 0.0007(17) 0.0021(18) 0.0017(16)
C5 0.035(2) 0.043(3) 0.049(3) 0.004(2) -0.004(2) 0.009(2)
C6 0.043(3) 0.054(3) 0.037(3) -0.004(2) -0.010(2) 0.005(2)
C7 0.030(2) 0.047(3) 0.052(3) -0.006(2) -0.004(2) -0.011(2)
C8 0.053(3) 0.030(2) 0.066(4) 0.013(2) 0.011(3) 0.003(2)
C9 0.040(3) 0.040(3) 0.052(3) 0.000(2) -0.001(2) -0.013(2)
C10 0.086(4) 0.058(4) 0.064(4) 0.018(3) 0.046(4) 0.010(3)
Si4 0.0348(7) 0.0296(6) 0.0318(7) 0.0042(5) -0.0034(6) -0.0074(5)
Si5 0.0408(6) 0.0246(5) 0.0395(7) -0.0022(6) -0.0021(6) -0.0033(5)
Si6 0.0257(5) 0.0313(6) 0.0327(7) 0.0005(5) -0.0030(5) -0.0034(5)
O2 0.0299(15) 0.0391(17) 0.0298(17) 0.0075(14) -0.0057(13) 0.0008(12)
Li2 0.030(5) 0.031(5) 0.033(6) 0.000 0.000 -0.010(4)
C11 0.035(2) 0.037(2) 0.030(2) -0.003(2) 0.002(2) -0.0022(19)
C12 0.066(3) 0.034(3) 0.052(3) 0.016(2) -0.020(3) -0.006(2)
C13 0.052(3) 0.066(3) 0.037(3) 0.008(3) 0.004(2) -0.027(3)
C14 0.024(2) 0.024(2) 0.033(3) -0.0022(18) -0.0031(18) -0.0062(16)
C15 0.063(3) 0.027(2) 0.058(4) -0.002(2) -0.007(3) -0.011(2)
C16 0.052(3) 0.043(3) 0.057(4) 0.003(3) -0.002(3) 0.011(2)
C17 0.057(3) 0.038(3) 0.048(3) -0.012(2) 0.008(3) -0.012(2)
C18 0.039(3) 0.044(3) 0.045(3) 0.004(2) -0.002(2) 0.006(2)
C19 0.031(2) 0.049(3) 0.049(3) 0.001(2) -0.004(2) -0.009(2)
C20 0.058(3) 0.074(4) 0.046(4) 0.024(3) -0.014(3) 0.000(3)
Li3 0.023(3) 0.035(4) 0.028(4) 0.000(3) 0.003(3) -0.003(3)
O3 0.0329(16) 0.0401(19) 0.043(2) -0.0076(15) 0.0059(14) -0.0031(14)
O4 0.0390(17) 0.0421(18) 0.0255(16) -0.0025(14) 0.0068(14) -0.0058(14)
O5 0.0411(17) 0.0315(16) 0.0404(19) -0.0036(15) -0.0015(16) -0.0031(13)
O6 0.0342(16) 0.0440(18) 0.0376(18) -0.0015(16) 0.0027(15) -0.0031(13)
O7 0.080(3) 0.0405(19) 0.0280(19) 0.0031(16) -0.0111(17) 0.0022(18)
O8 0.073(2) 0.0323(16) 0.0347(19) -0.0030(15) -0.0066(17) 0.0100(16)
C21 0.046(3) 0.050(3) 0.057(4) -0.024(3) 0.000(3) 0.000(2)
C22 0.035(3) 0.059(3) 0.060(4) 0.003(3) 0.024(3) -0.009(2)
C23 0.053(3) 0.070(4) 0.043(3) 0.009(3) 0.020(3) 0.000(3)
C24 0.062(3) 0.051(3) 0.027(3) 0.004(2) -0.003(2) -0.002(2)
C25 0.061(3) 0.037(3) 0.070(4) -0.009(3) 0.003(3) 0.011(2)
C26 0.050(3) 0.034(3) 0.053(3) 0.009(2) -0.003(2) -0.016(2)
C27 0.036(2) 0.055(3) 0.044(3) 0.012(3) 0.006(2) -0.019(2)
C28 0.034(3) 0.077(4) 0.064(4) -0.017(3) 0.002(3) 0.011(3)
C29 0.091(4) 0.062(4) 0.035(3) 0.017(3) -0.004(3) 0.016(3)
C30 0.100(5) 0.061(4) 0.030(3) -0.012(3) -0.012(3) 0.033(3)
C31 0.089(4) 0.048(3) 0.049(4) -0.016(3) -0.006(3) 0.008(3)
C32 0.069(3) 0.032(3) 0.058(4) 0.008(2) 0.010(3) 0.002(2)

loop_
_atom_type_symbol
_atom_type_description
_atom_type_scat_dispersion_real
_atom_type_scat_dispersion_imag
_atom_type_scat_source
C C 0.0033 0.0016 'International Tables Vol C Tables 4.2.6.8 and 6.1.1.4'
H H 0.0000 0.0000 'International Tables Vol C Tables 4.2.6.8 and 6.1.1.4'
O O 0.0106 0.0060 'International Tables Vol C Tables 4.2.6.8 and 6.1.1.4'
Si Si 0.0817 0.0704 'International Tables Vol C Tables 4.2.6.8 and 6.1.1.4'
Li Li -0.0003 0.0001 'International Tables Vol C Tables 4.2.6.8 and 6.1.1.4'

loop_
_geom_angle_atom_site_label_1
_geom_angle_atom_site_label_2
_geom_angle_atom_site_label_3
_geom_angle
_geom_angle_site_symmetry_1
_geom_angle_site_symmetry_3
_geom_angle_publ_flag
C1 Si1 C2 105.1(2) . . ?
C1 Si1 C3 104.1(2) . . ?
C1 Si1 C4 115.3(2) . . ?
C2 Si1 C3 102.7(2) . . ?
C2 Si1 C4 113.6(2) . . ?
C3 Si1 C4 114.6(2) . . ?
C4 Si2 C5 113.7(2) . . ?
C4 Si2 C6 113.3(2) . . ?
C4 Si2 C7 114.8(2) . . ?
C5 Si2 C6 105.2(2) . . ?
C5 Si2 C7 105.8(2) . . ?
C6 Si2 C7 103.0(2) . . ?
O1 Si3 C4 102.88(17) . . ?
O1 Si3 C8 107.5(2) . . ?
O1 Si3 C9 104.1(2) . . ?
C4 Si3 C8 119.2(2) . . ?
C4 Si3 C9 117.2(2) . . ?
C8 Si3 C9 104.5(2) . . ?
Si3 O1 Li1 92.9(3) . . ?
Si3 O1 C10 124.4(3) . . ?
Li1 O1 C10 142.4(4) . . ?
O1 Li1 O1 120.7(5) . 2_665 ?
O1 Li1 C4 77.56(13) . . ?
O1 Li1 C4 129.08(14) 2_665 . ?
O1 Li1 C4 77.56(13) 2_665 2_665 ?
O1 Li1 C4 129.08(14) . 2_665 ?
C4 Li1 C4 130.4(5) . 2_665 ?
Si1 C1 C1 116.8(3) . 2_665 ?
Si1 C1 H1A 108.1 . . ?
Si1 C1 H1B 108.1 . . ?
C1 C1 H1A 108.1 2_665 . ?
C1 C1 H1B 108.1 2_665 . ?
H1A C1 H1B 107.3 . . ?
Si1 C2 H2A 109.5 . . ?
Si1 C2 H2B 109.5 . . ?
Si1 C2 H2C 109.5 . . ?
H2A C2 H2B 109.5 . . ?
H2A C2 H2C 109.5 . . ?
H2B C2 H2C 109.5 . . ?
Si1 C3 H3A 109.5 . . ?
Si1 C3 H3B 109.5 . . ?
Si1 C3 H3C 109.5 . . ?
H3A C3 H3B 109.5 . . ?
H3A C3 H3C 109.5 . . ?
H3B C3 H3C 109.5 . . ?
Si1 C4 Si2 118.5(2) . . ?
Si1 C4 Si3 117.8(2) . . ?
Si1 C4 Li1 116.7(3) . . ?
Si2 C4 Si3 114.7(2) . . ?
Si2 C4 Li1 101.7(2) . . ?
Si3 C4 Li1 79.86(18) . . ?
Si2 C5 H5A 109.5 . . ?
Si2 C5 H5B 109.5 . . ?
Si2 C5 H5C 109.5 . . ?
H5A C5 H5B 109.5 . . ?
H5A C5 H5C 109.5 . . ?
H5B C5 H5C 109.5 . . ?
Si2 C6 H6A 109.5 . . ?
Si2 C6 H6B 109.5 . . ?
Si2 C6 H6C 109.5 . . ?
H6A C6 H6B 109.5 . . ?
H6A C6 H6C 109.5 . . ?
H6B C6 H6C 109.5 . . ?
Si2 C7 H7A 109.5 . . ?
Si2 C7 H7B 109.5 . . ?
Si2 C7 H7C 109.5 . . ?
H7A C7 H7B 109.5 . . ?
H7A C7 H7C 109.5 . . ?
H7B C7 H7C 109.5 . . ?
Si3 C8 H8A 109.5 . . ?
Si3 C8 H8B 109.5 . . ?
Si3 C8 H8C 109.5 . . ?
H8A C8 H8B 109.5 . . ?
H8A C8 H8C 109.5 . . ?
H8B C8 H8C 109.5 . . ?
Si3 C9 H9A 109.5 . . ?
Si3 C9 H9B 109.5 . . ?
Si3 C9 H9C 109.5 . . ?
H9A C9 H9B 109.5 . . ?
H9A C9 H9C 109.5 . . ?
H9B C9 H9C 109.5 . . ?
O1 C10 H10A 109.5 . . ?
O1 C10 H10B 109.5 . . ?
O1 C10 H10C 109.5 . . ?
H10A C10 H10B 109.5 . . ?
H10A C10 H10C 109.5 . . ?
H10B C10 H10C 109.5 . . ?
C11 Si4 C12 104.9(2) . . ?
C11 Si4 C13 104.7(2) . . ?
C11 Si4 C14 115.5(2) . . ?
C12 Si4 C13 103.0(3) . . ?
C12 Si4 C14 114.1(2) . . ?
C13 Si4 C14 113.4(2) . . ?
C14 Si5 C15 112.7(2) . . ?
C14 Si5 C16 115.6(2) . . ?
C14 Si5 C17 113.0(2) . . ?
C15 Si5 C16 105.2(2) . . ?
C15 Si5 C17 105.9(2) . . ?
C16 Si5 C17 103.5(3) . . ?
O2 Si6 C14 102.66(17) . . ?
O2 Si6 C18 104.85(19) . . ?
O2 Si6 C19 106.2(2) . . ?
C14 Si6 C18 116.2(2) . . ?
C14 Si6 C19 120.3(2) . . ?
C18 Si6 C19 105.2(2) . . ?
Si6 O2 Li2 91.4(3) . . ?
Si6 O2 C20 125.2(3) . . ?
Li2 O2 C20 143.1(4) . . ?
O2 Li2 O2 119.1(6) . 2_565 ?
O2 Li2 C14 78.88(14) . . ?
O2 Li2 C14 127.55(14) . 2_565 ?
O2 Li2 C14 78.88(14) 2_565 2_565 ?
O2 Li2 C14 127.55(14) 2_565 . ?
C14 Li2 C14 131.5(6) . 2_565 ?
Si4 C11 C11 116.2(4) . 2_565 ?
Si4 C11 H11A 108.2 . . ?
Si4 C11 H11B 108.2 . . ?
C11 C11 H11A 108.2 2_565 . ?
C11 C11 H11B 108.2 2_565 . ?
H11A C11 H11B 107.4 . . ?
Si4 C12 H12A 109.5 . . ?
Si4 C12 H12B 109.5 . . ?
Si4 C12 H12C 109.5 . . ?
H12A C12 H12B 109.5 . . ?
H12A C12 H12C 109.5 . . ?
H12B C12 H12C 109.5 . . ?
Si4 C13 H13A 109.5 . . ?
Si4 C13 H13B 109.5 . . ?
Si4 C13 H13C 109.5 . . ?
H13A C13 H13B 109.5 . . ?
H13A C13 H13C 109.5 . . ?
H13B C13 H13C 109.5 . . ?
Si4 C14 Si5 117.1(2) . . ?
Si4 C14 Si6 117.2(2) . . ?
Si4 C14 Li2 116.7(3) . . ?
Si5 C14 Si6 115.6(2) . . ?
Si5 C14 Li2 104.0(3) . . ?
Si6 C14 Li2 79.71(19) . . ?
Si5 C15 H15A 109.5 . . ?
Si5 C15 H15B 109.5 . . ?
Si5 C15 H15C 109.5 . . ?
H15A C15 H15B 109.5 . . ?
H15A C15 H15C 109.5 . . ?
H15B C15 H15C 109.5 . . ?
Si5 C16 H16A 109.5 . . ?
Si5 C16 H16B 109.5 . . ?
Si5 C16 H16C 109.5 . . ?
H16A C16 H16B 109.5 . . ?
H16A C16 H16C 109.5 . . ?
H16B C16 H16C 109.5 . . ?
Si5 C17 H17A 109.5 . . ?
Si5 C17 H17B 109.5 . . ?
Si5 C17 H17C 109.5 . . ?
H17A C17 H17B 109.5 . . ?
H17A C17 H17C 109.5 . . ?
H17B C17 H17C 109.5 . . ?
Si6 C18 H18A 109.5 . . ?
Si6 C18 H18B 109.5 . . ?
Si6 C18 H18C 109.5 . . ?
H18A C18 H18B 109.5 . . ?
H18A C18 H18C 109.5 . . ?
H18B C18 H18C 109.5 . . ?
Si6 C19 H19A 109.5 . . ?
Si6 C19 H19B 109.5 . . ?
Si6 C19 H19C 109.5 . . ?
H19A C19 H19B 109.5 . . ?
H19A C19 H19C 109.5 . . ?
H19B C19 H19C 109.5 . . ?
O2 C20 H20A 109.5 . . ?
O2 C20 H20B 109.5 . . ?
O2 C20 H20C 109.5 . . ?
H20A C20 H20B 109.5 . . ?
H20A C20 H20C 109.5 . . ?
H20B C20 H20C 109.5 . . ?
O3 Li3 O4 77.8(3) . . ?
O3 Li3 O5 94.4(3) . . ?
O3 Li3 O6 165.6(4) . . ?
O3 Li3 O7 96.7(3) . . ?
O3 Li3 O8 91.7(3) . . ?
O4 Li3 O5 99.3(3) . . ?
O4 Li3 O6 91.4(3) . . ?
O4 Li3 O7 169.0(4) . . ?
O4 Li3 O8 93.9(3) . . ?
O5 Li3 O6 77.7(2) . . ?
O5 Li3 O7 90.5(3) . . ?
O5 Li3 O8 166.3(4) . . ?
O6 Li3 O7 95.5(3) . . ?
O6 Li3 O8 98.7(3) . . ?
O7 Li3 O8 76.6(3) . . ?
Li3 O3 C21 122.9(3) . . ?
Li3 O3 C22 105.3(3) . . ?
C21 O3 C22 111.9(4) . . ?
Li3 O4 C23 113.3(3) . . ?
Li3 O4 C24 124.9(3) . . ?
C23 O4 C24 112.0(4) . . ?
Li3 O5 C25 125.8(3) . . ?
Li3 O5 C26 112.2(3) . . ?
C25 O5 C26 111.8(4) . . ?
Li3 O6 C27 108.7(3) . . ?
Li3 O6 C28 125.7(3) . . ?
C27 O6 C28 113.2(4) . . ?
Li3 O7 C29 128.8(4) . . ?
Li3 O7 C30 114.5(4) . . ?
C29 O7 C30 115.9(4) . . ?
Li3 O8 C31 115.4(4) . . ?
Li3 O8 C32 128.1(4) . . ?
C31 O8 C32 113.9(4) . . ?
O3 C21 H21A 109.5 . . ?
O3 C21 H21B 109.5 . . ?
O3 C21 H21C 109.5 . . ?
H21A C21 H21B 109.5 . . ?
H21A C21 H21C 109.5 . . ?
H21B C21 H21C 109.5 . . ?
O3 C22 H22A 110.0 . . ?
O3 C22 H22B 110.0 . . ?
O3 C22 C23 108.5(4) . . ?
H22A C22 H22B 108.4 . . ?
H22A C22 C23 110.0 . . ?
H22B C22 C23 110.0 . . ?
O4 C23 C22 107.6(4) . . ?
O4 C23 H23A 110.2 . . ?
O4 C23 H23B 110.2 . . ?
C22 C23 H23A 110.2 . . ?
C22 C23 H23B 110.2 . . ?
H23A C23 H23B 108.5 . . ?
O4 C24 H24A 109.5 . . ?
O4 C24 H24B 109.5 . . ?
O4 C24 H24C 109.5 . . ?
H24A C24 H24B 109.5 . . ?
H24A C24 H24C 109.5 . . ?
H24B C24 H24C 109.5 . . ?
O5 C25 H25A 109.5 . . ?
O5 C25 H25B 109.5 . . ?
O5 C25 H25C 109.5 . . ?
H25A C25 H25B 109.5 . . ?
H25A C25 H25C 109.5 . . ?
H25B C25 H25C 109.5 . . ?
O5 C26 H26A 110.1 . . ?
O5 C26 H26B 110.1 . . ?
O5 C26 C27 108.1(4) . . ?
H26A C26 H26B 108.4 . . ?
H26A C26 C27 110.1 . . ?
H26B C26 C27 110.1 . . ?
O6 C27 C26 107.6(4) . . ?
O6 C27 H27A 110.2 . . ?
O6 C27 H27B 110.2 . . ?
C26 C27 H27A 110.2 . . ?
C26 C27 H27B 110.2 . . ?
H27A C27 H27B 108.5 . . ?
O6 C28 H28A 109.5 . . ?
O6 C28 H28B 109.5 . . ?
O6 C28 H28C 109.5 . . ?
H28A C28 H28B 109.5 . . ?
H28A C28 H28C 109.5 . . ?
H28B C28 H28C 109.5 . . ?
O7 C29 H29A 109.5 . . ?
O7 C29 H29B 109.5 . . ?
O7 C29 H29C 109.5 . . ?
H29A C29 H29B 109.5 . . ?
H29A C29 H29C 109.5 . . ?
H29B C29 H29C 109.5 . . ?
O7 C30 H30A 108.7 . . ?
O7 C30 H30B 108.7 . . ?
O7 C30 C31 114.0(4) . . ?
H30A C30 H30B 107.6 . . ?
H30A C30 C31 108.7 . . ?
H30B C30 C31 108.7 . . ?
O8 C31 C30 114.8(4) . . ?
O8 C31 H31A 108.6 . . ?
O8 C31 H31B 108.6 . . ?
C30 C31 H31A 108.6 . . ?
C30 C31 H31B 108.6 . . ?
H31A C31 H31B 107.5 . . ?
O8 C32 H32A 109.5 . . ?
O8 C32 H32B 109.5 . . ?
O8 C32 H32C 109.5 . . ?
H32A C32 H32B 109.5 . . ?
H32A C32 H32C 109.5 . . ?
H32B C32 H32C 109.5 . . ?

loop_
_geom_bond_atom_site_label_1
_geom_bond_atom_site_label_2
_geom_bond_distance
_geom_bond_site_symmetry_2
_geom_bond_publ_flag
Si1 C1 1.908(4) . ?
Si1 C2 1.909(5) . ?
Si1 C3 1.904(5) . ?
Si1 C4 1.831(5) . ?
Si2 C4 1.828(4) . ?
Si2 C5 1.901(5) . ?
Si2 C6 1.897(6) . ?
Si2 C7 1.885(5) . ?
Si3 O1 1.702(3) . ?
Si3 C4 1.799(4) . ?
Si3 C8 1.875(5) . ?
Si3 C9 1.902(5) . ?
O1 Li1 2.003(6) . ?
O1 C10 1.430(6) . ?
Li1 O1 2.003(6) 2_665 ?
Li1 C4 2.347(6) . ?
Li1 C4 2.347(6) 2_665 ?
C1 C1 1.561(8) 2_665 ?
C1 H1A 0.990 . ?
C1 H1B 0.990 . ?
C2 H2A 0.980 . ?
C2 H2B 0.980 . ?
C2 H2C 0.980 . ?
C3 H3A 0.980 . ?
C3 H3B 0.980 . ?
C3 H3C 0.980 . ?
C5 H5A 0.980 . ?
C5 H5B 0.980 . ?
C5 H5C 0.980 . ?
C6 H6A 0.980 . ?
C6 H6B 0.980 . ?
C6 H6C 0.980 . ?
C7 H7A 0.980 . ?
C7 H7B 0.980 . ?
C7 H7C 0.980 . ?
C8 H8A 0.980 . ?
C8 H8B 0.980 . ?
C8 H8C 0.980 . ?
C9 H9A 0.980 . ?
C9 H9B 0.980 . ?
C9 H9C 0.980 . ?
C10 H10A 0.980 . ?
C10 H10B 0.980 . ?
C10 H10C 0.980 . ?
Si4 C11 1.902(4) . ?
Si4 C12 1.919(5) . ?
Si4 C13 1.913(5) . ?
Si4 C14 1.846(5) . ?
Si5 C14 1.826(4) . ?
Si5 C15 1.920(5) . ?
Si5 C16 1.908(5) . ?
Si5 C17 1.929(6) . ?
Si6 O2 1.699(3) . ?
Si6 C14 1.798(4) . ?
Si6 C18 1.889(5) . ?
Si6 C19 1.882(5) . ?
O2 Li2 1.991(6) . ?
O2 C20 1.444(6) . ?
Li2 O2 1.991(6) 2_565 ?
Li2 C14 2.292(6) . ?
Li2 C14 2.292(6) 2_565 ?
C11 C11 1.557(9) 2_565 ?
C11 H11A 0.990 . ?
C11 H11B 0.990 . ?
C12 H12A 0.980 . ?
C12 H12B 0.980 . ?
C12 H12C 0.980 . ?
C13 H13A 0.980 . ?
C13 H13B 0.980 . ?
C13 H13C 0.980 . ?
C15 H15A 0.980 . ?
C15 H15B 0.980 . ?
C15 H15C 0.980 . ?
C16 H16A 0.980 . ?
C16 H16B 0.980 . ?
C16 H16C 0.980 . ?
C17 H17A 0.980 . ?
C17 H17B 0.980 . ?
C17 H17C 0.980 . ?
C18 H18A 0.980 . ?
C18 H18B 0.980 . ?
C18 H18C 0.980 . ?
C19 H19A 0.980 . ?
C19 H19B 0.980 . ?
C19 H19C 0.980 . ?
C20 H20A 0.980 . ?
C20 H20B 0.980 . ?
C20 H20C 0.980 . ?
Li3 O3 2.218(7) . ?
Li3 O4 2.106(8) . ?
Li3 O5 2.130(7) . ?
Li3 O6 2.158(7) . ?
Li3 O7 2.147(8) . ?
Li3 O8 2.119(8) . ?
O3 C21 1.413(6) . ?
O3 C22 1.426(6) . ?
O4 C23 1.426(6) . ?
O4 C24 1.458(6) . ?
O5 C25 1.418(6) . ?
O5 C26 1.421(5) . ?
O6 C27 1.425(6) . ?
O6 C28 1.426(6) . ?
O7 C29 1.415(6) . ?
O7 C30 1.402(6) . ?
O8 C31 1.384(7) . ?
O8 C32 1.432(6) . ?
C21 H21A 0.980 . ?
C21 H21B 0.980 . ?
C21 H21C 0.980 . ?
C22 H22A 0.990 . ?
C22 H22B 0.990 . ?
C22 C23 1.495(8) . ?
C23 H23A 0.990 . ?
C23 H23B 0.990 . ?
C24 H24A 0.980 . ?
C24 H24B 0.980 . ?
C24 H24C 0.980 . ?
C25 H25A 0.980 . ?
C25 H25B 0.980 . ?
C25 H25C 0.980 . ?
C26 H26A 0.990 . ?
C26 H26B 0.990 . ?
C26 C27 1.503(7) . ?
C27 H27A 0.990 . ?
C27 H27B 0.990 . ?
C28 H28A 0.980 . ?
C28 H28B 0.980 . ?
C28 H28C 0.980 . ?
C29 H29A 0.980 . ?
C29 H29B 0.980 . ?
C29 H29C 0.980 . ?
C30 H30A 0.990 . ?
C30 H30B 0.990 . ?
C30 C31 1.436(8) . ?
C31 H31A 0.990 . ?
C31 H31B 0.990 . ?
C32 H32A 0.980 . ?
C32 H32B 0.980 . ?
C32 H32C 0.980 . ?
